data_4073898
loop_
_publ_author_name
'Heng, Wendy Yuqing'
'Hu, Jian'
'Yip, John H. K.'

_publ_section_title
;
 Attaching Gold and Platinum to the Rim of Pyrene: A Synthetic and
 Spectroscopic Study
;
_journal_issue 27
_journal_name_full Organometallics
_journal_page_first 6760
_journal_paper_doi 10.1021/om700716p
_journal_volume 26
_journal_year 2007
_chemical_formula_sum 'C34.5 H25 Au Cl P'
_chemical_formula_weight 702.93
_chemical_name_systematic
; 
 ? 
;
_space_group_IT_number 14
_symmetry_cell_setting monoclinic
_symmetry_space_group_name_Hall '-P 2ybc'
_symmetry_space_group_name_H-M 'P 1 21/c 1'
_atom_sites_solution_hydrogens geom
_atom_sites_solution_primary direct
_atom_sites_solution_secondary difmap
_audit_creation_method SHELXL-97
_cell_angle_alpha 90.00
_cell_angle_beta 103.977(4)
_cell_angle_gamma 90.00
_cell_formula_units_Z 4
_cell_length_a 12.030(2)
_cell_length_b 15.178(3)
_cell_length_c 15.529(3)
_cell_measurement_reflns_used 5541
_cell_measurement_temperature 243(2)
_cell_measurement_theta_max 25.96
_cell_measurement_theta_min 2.35
_cell_volume 2751.5(9)
_computing_cell_refinement 'Bruker SMART'
_computing_data_collection 'Bruker SMART'
_computing_data_reduction 'Bruker SAINT'
_computing_molecular_graphics 'Bruker SHELXTL'
_computing_publication_material 'Bruker SHELXTL'
_computing_structure_refinement 'SHELXL-97 (Sheldrick, 1997)'
_computing_structure_solution 'SHELXS-97 (Sheldrick, 1990)'
_diffrn_ambient_temperature 243(2)
_diffrn_measured_fraction_theta_full 0.999
_diffrn_measured_fraction_theta_max 0.999
_diffrn_measurement_device_type 'CCD area detector'
_diffrn_measurement_method 'phi and omega scans'
_diffrn_radiation_monochromator graphite
_diffrn_radiation_source 'fine-focus sealed tube'
_diffrn_radiation_type MoK\a
_diffrn_radiation_wavelength 0.71073
_diffrn_reflns_av_R_equivalents 0.0529
_diffrn_reflns_av_sigmaI/netI 0.0625
_diffrn_reflns_limit_h_max 14
_diffrn_reflns_limit_h_min -15
_diffrn_reflns_limit_k_max 19
_diffrn_reflns_limit_k_min -19
_diffrn_reflns_limit_l_max 20
_diffrn_reflns_limit_l_min -13
_diffrn_reflns_number 18856
_diffrn_reflns_theta_full 27.50
_diffrn_reflns_theta_max 27.50
_diffrn_reflns_theta_min 1.74
_exptl_absorpt_coefficient_mu 5.524
_exptl_absorpt_correction_T_max 0.4046
_exptl_absorpt_correction_T_min 0.1688
_exptl_absorpt_correction_type 'Sadabs, (Sheldrick 2001)'
_exptl_crystal_colour YELLOW
_exptl_crystal_density_diffrn 1.697
_exptl_crystal_density_meas 0
_exptl_crystal_density_method 'not measured'
_exptl_crystal_description ROD
_exptl_crystal_F_000 1372
_exptl_crystal_size_max 0.50
_exptl_crystal_size_mid 0.30
_exptl_crystal_size_min 0.20
_refine_diff_density_max 2.416
_refine_diff_density_min -1.444
_refine_diff_density_rms 0.137
_refine_ls_extinction_method none
_refine_ls_goodness_of_fit_ref 1.081
_refine_ls_hydrogen_treatment mixed
_refine_ls_matrix_type full
_refine_ls_number_parameters 343
_refine_ls_number_reflns 6319
_refine_ls_number_restraints 1
_refine_ls_restrained_S_all 1.085
_refine_ls_R_factor_all 0.0584
_refine_ls_R_factor_gt 0.0440
_refine_ls_shift/su_max 0.001
_refine_ls_shift/su_mean 0.000
_refine_ls_structure_factor_coef Fsqd
_refine_ls_weighting_details 'calc w=1/[\s^2^(Fo^2^)+(0.0606P)^2^+0.0000P] where P=(Fo^2^+2Fc^2^)/3'
_refine_ls_weighting_scheme calc
_refine_ls_wR_factor_gt 0.1186
_refine_ls_wR_factor_ref 0.1254
_reflns_number_gt 4859
_reflns_number_total 6319
_reflns_threshold_expression >2sigma(I)
_cod_data_source_file om700716p-file002.cif
_cod_data_source_block 6339
_cod_depositor_comments
;
The following automatic conversions were performed:

'_symmetry_cell_setting' value 'Monoclinic' changed to 'monoclinic'
according to /home/saulius/struct/CIF-dictionaries/cif_core.dic
dictionary named 'cif_core.dic' version 2.4.1 from 2010-06-29.

Automatic conversion script
Id: cif_fix_values 1715 2011-07-08 13:25:40Z adriana 
;
_cod_original_cell_volume 2751.6(8)
_cod_original_sg_symbol_H-M P2(1)/c
_cod_original_formula_sum 'C34.50 H25 Au Cl P'
_cod_database_code 4073898

loop_
_symmetry_equiv_pos_as_xyz
'x, y, z'
'-x, y+1/2, -z+1/2'
'-x, -y, -z'
'x, -y-1/2, z-1/2'

loop_
_atom_site_label
_atom_site_type_symbol
_atom_site_fract_x
_atom_site_fract_y
_atom_site_fract_z
_atom_site_U_iso_or_equiv
_atom_site_adp_type
_atom_site_occupancy
_atom_site_symmetry_multiplicity
_atom_site_calc_flag
_atom_site_refinement_flags
C1S C 0.0862(14) 0.4854(8) -0.0175(9) 0.096(7) Uani 0.50 1 d PD
H1S1 H 0.0960 0.4481 -0.0666 0.115 Uiso 0.50 1 calc PR
H1S2 H 0.1602 0.5110 0.0124 0.115 Uiso 0.50 1 calc PR
Cl1 Cl 0.0251(7) 0.4271(2) 0.0565(4) 0.225(3) Uani 1 1 d D
Au1 Au 0.59964(2) 0.929247(13) 0.157229(16) 0.04630(11) Uani 1 1 d .
P1 P 0.47027(13) 0.84202(9) 0.20443(10) 0.0423(3) Uani 1 1 d .
C1 C 0.7214(5) 1.0023(3) 0.1169(4) 0.0469(13) Uani 1 1 d .
C2 C 0.7410(6) 0.9898(4) 0.0325(4) 0.0528(14) Uani 1 1 d .
H2 H 0.6923 0.9519 -0.0074 0.063 Uiso 1 1 calc R
C3 C 0.8295(6) 1.0314(4) 0.0058(4) 0.0545(15) Uani 1 1 d .
H3 H 0.8410 1.0206 -0.0511 0.065 Uiso 1 1 calc R
C4 C 0.9945(6) 1.1341(4) 0.0380(5) 0.0582(16) Uani 1 1 d .
H4 H 1.0072 1.1244 -0.0187 0.070 Uiso 1 1 calc R
C5 C 1.0632(6) 1.1896(5) 0.0937(5) 0.0655(18) Uani 1 1 d .
H5 H 1.1231 1.2174 0.0749 0.079 Uiso 1 1 calc R
C6 C 1.1201(6) 1.2643(5) 0.2403(6) 0.072(2) Uani 1 1 d .
H6 H 1.1791 1.2947 0.2228 0.086 Uiso 1 1 calc R
C7 C 1.1055(7) 1.2761(5) 0.3249(6) 0.082(2) Uani 1 1 d .
H7 H 1.1541 1.3150 0.3637 0.098 Uiso 1 1 calc R
C8 C 1.0217(7) 1.2323(4) 0.3533(5) 0.0695(19) Uani 1 1 d .
H8 H 1.0147 1.2397 0.4119 0.083 Uiso 1 1 calc R
C9 C 0.8541(6) 1.1307(4) 0.3207(4) 0.0569(15) Uani 1 1 d .
H9 H 0.8435 1.1385 0.3782 0.068 Uiso 1 1 calc R
C10 C 0.7837(6) 1.0772(3) 0.2640(5) 0.0524(15) Uani 1 1 d .
H10 H 0.7242 1.0493 0.2833 0.063 Uiso 1 1 calc R
C11 C 0.7941(5) 1.0603(3) 0.1757(4) 0.0386(12) Uani 1 1 d .
C12 C 0.9014(6) 1.0889(4) 0.0630(4) 0.0487(14) Uani 1 1 d .
C13 C 1.0489(5) 1.2081(4) 0.1802(5) 0.0582(16) Uani 1 1 d .
C14 C 0.9460(6) 1.1764(4) 0.2951(4) 0.0552(15) Uani 1 1 d .
C15 C 0.8844(5) 1.1039(4) 0.1476(4) 0.0420(12) Uani 1 1 d .
C16 C 0.9589(5) 1.1636(3) 0.2078(4) 0.0471(13) Uani 1 1 d .
C1A C 0.4157(5) 0.7516(4) 0.1295(4) 0.0432(12) Uani 1 1 d .
C2A C 0.3245(6) 0.7650(4) 0.0582(4) 0.0572(16) Uani 1 1 d .
H2A H 0.2848 0.8188 0.0529 0.069 Uiso 1 1 calc R
C3A C 0.2895(6) 0.7005(5) -0.0066(5) 0.0663(18) Uani 1 1 d .
H3A H 0.2269 0.7104 -0.0552 0.080 Uiso 1 1 calc R
C4A C 0.3482(8) 0.6223(5) 0.0020(6) 0.077(2) Uani 1 1 d .
H4A H 0.3265 0.5785 -0.0417 0.092 Uiso 1 1 calc R
C5A C 0.4383(8) 0.6072(5) 0.0737(5) 0.073(2) Uani 1 1 d .
H5A H 0.4759 0.5524 0.0802 0.088 Uiso 1 1 calc R
C6A C 0.4742(6) 0.6729(4) 0.1368(5) 0.0596(16) Uani 1 1 d .
H6A H 0.5382 0.6635 0.1843 0.072 Uiso 1 1 calc R
C1B C 0.3466(5) 0.9009(4) 0.2207(4) 0.0443(12) Uani 1 1 d .
C2B C 0.2538(5) 0.8566(4) 0.2395(5) 0.0572(16) Uani 1 1 d .
H2B H 0.2519 0.7947 0.2392 0.069 Uiso 1 1 calc R
C3B C 0.1641(6) 0.9043(5) 0.2587(5) 0.070(2) Uani 1 1 d .
H3B H 0.1010 0.8746 0.2709 0.084 Uiso 1 1 calc R
C4B C 0.1676(7) 0.9951(5) 0.2598(5) 0.077(2) Uani 1 1 d .
H4B H 0.1069 1.0275 0.2725 0.093 Uiso 1 1 calc R
C5B C 0.2591(7) 1.0375(5) 0.2425(6) 0.076(2) Uani 1 1 d .
H5B H 0.2616 1.0994 0.2444 0.091 Uiso 1 1 calc R
C6B C 0.3477(6) 0.9922(4) 0.2224(5) 0.0620(17) Uani 1 1 d .
H6B H 0.4095 1.0231 0.2097 0.074 Uiso 1 1 calc R
C1C C 0.5305(5) 0.7938(3) 0.3127(4) 0.0431(12) Uani 1 1 d .
C2C C 0.4811(6) 0.7198(4) 0.3427(4) 0.0533(15) Uani 1 1 d .
H2C H 0.4189 0.6908 0.3050 0.064 Uiso 1 1 calc R
C3C C 0.5255(6) 0.6894(4) 0.4293(5) 0.0610(17) Uani 1 1 d .
H3C H 0.4946 0.6389 0.4497 0.073 Uiso 1 1 calc R
C4C C 0.6138(6) 0.7336(5) 0.4840(5) 0.0625(18) Uani 1 1 d .
H4C H 0.6416 0.7139 0.5427 0.075 Uiso 1 1 calc R
C5C C 0.6622(6) 0.8051(5) 0.4560(5) 0.0643(18) Uani 1 1 d .
H5C H 0.7236 0.8342 0.4944 0.077 Uiso 1 1 calc R
C6C C 0.6199(5) 0.8350(4) 0.3697(4) 0.0525(14) Uani 1 1 d .
H6C H 0.6536 0.8846 0.3500 0.063 Uiso 1 1 calc R

loop_
_atom_site_aniso_label
_atom_site_aniso_U_11
_atom_site_aniso_U_22
_atom_site_aniso_U_33
_atom_site_aniso_U_23
_atom_site_aniso_U_13
_atom_site_aniso_U_12
C1S 0.111(13) 0.095(11) 0.099(13) -0.068(10) 0.063(11) -0.071(11)
Cl1 0.338(9) 0.120(3) 0.162(5) -0.018(2) -0.050(5) 0.000(3)
Au1 0.05059(17) 0.04189(14) 0.04562(17) 0.00495(8) 0.01006(11) -0.00332(9)
P1 0.0448(8) 0.0403(7) 0.0401(8) 0.0028(6) 0.0071(6) 0.0004(6)
C1 0.052(3) 0.042(3) 0.047(3) 0.006(2) 0.012(3) 0.002(3)
C2 0.070(4) 0.048(3) 0.037(3) 0.005(2) 0.006(3) -0.004(3)
C3 0.069(4) 0.053(3) 0.041(3) 0.003(3) 0.013(3) 0.003(3)
C4 0.066(4) 0.061(4) 0.053(4) 0.010(3) 0.026(3) 0.005(3)
C5 0.060(4) 0.074(4) 0.067(5) 0.007(4) 0.025(4) -0.007(3)
C6 0.050(4) 0.063(4) 0.092(6) -0.007(4) -0.005(4) -0.006(3)
C7 0.075(5) 0.061(4) 0.090(6) -0.013(4) -0.019(4) -0.009(4)
C8 0.085(5) 0.057(4) 0.056(4) -0.012(3) -0.003(4) 0.000(4)
C9 0.076(4) 0.058(3) 0.038(3) -0.002(3) 0.017(3) 0.007(3)
C10 0.063(4) 0.044(3) 0.052(4) 0.005(2) 0.019(3) 0.002(3)
C11 0.046(3) 0.036(2) 0.035(3) 0.006(2) 0.012(2) 0.004(2)
C12 0.062(4) 0.046(3) 0.037(3) 0.004(2) 0.009(3) 0.006(3)
C13 0.046(3) 0.052(3) 0.070(5) 0.009(3) 0.002(3) 0.000(3)
C14 0.059(4) 0.049(3) 0.050(4) -0.004(3) -0.001(3) 0.009(3)
C15 0.046(3) 0.044(3) 0.036(3) 0.008(2) 0.009(2) 0.006(2)
C16 0.047(3) 0.041(3) 0.049(4) 0.004(2) 0.003(3) 0.006(2)
C1A 0.047(3) 0.045(3) 0.039(3) -0.002(2) 0.013(2) -0.001(2)
C2A 0.064(4) 0.051(3) 0.053(4) 0.000(3) 0.007(3) -0.002(3)
C3A 0.070(4) 0.073(4) 0.052(4) -0.012(3) 0.008(3) -0.013(4)
C4A 0.095(6) 0.073(5) 0.068(5) -0.023(4) 0.030(5) -0.023(4)
C5A 0.099(6) 0.054(4) 0.069(5) -0.011(4) 0.026(5) 0.012(4)
C6A 0.066(4) 0.055(3) 0.056(4) -0.001(3) 0.012(3) 0.007(3)
C1B 0.042(3) 0.047(3) 0.040(3) -0.003(2) 0.003(2) 0.003(3)
C2B 0.054(4) 0.054(3) 0.065(4) 0.002(3) 0.017(3) 0.008(3)
C3B 0.052(4) 0.082(5) 0.073(5) 0.000(4) 0.010(4) 0.010(4)
C4B 0.070(5) 0.079(5) 0.075(5) -0.018(4) 0.001(4) 0.032(4)
C5B 0.064(5) 0.049(3) 0.102(7) -0.015(4) -0.004(4) 0.014(4)
C6B 0.055(4) 0.048(3) 0.073(5) -0.005(3) -0.005(3) 0.001(3)
C1C 0.044(3) 0.042(3) 0.042(3) 0.000(2) 0.009(2) 0.007(2)
C2C 0.059(4) 0.049(3) 0.051(4) 0.004(3) 0.014(3) 0.001(3)
C3C 0.061(4) 0.063(4) 0.064(4) 0.018(3) 0.024(4) 0.017(3)
C4C 0.058(4) 0.079(4) 0.050(4) 0.019(3) 0.011(3) 0.016(4)
C5C 0.049(4) 0.081(5) 0.055(4) 0.003(3) -0.003(3) 0.006(3)
C6C 0.047(3) 0.057(3) 0.051(4) 0.003(3) 0.007(3) -0.001(3)

loop_
_atom_type_symbol
_atom_type_description
_atom_type_scat_dispersion_real
_atom_type_scat_dispersion_imag
_atom_type_scat_source
C C 0.0033 0.0016 'International Tables Vol C Tables 4.2.6.8 and 6.1.1.4'
H H 0.0000 0.0000 'International Tables Vol C Tables 4.2.6.8 and 6.1.1.4'
P P 0.1023 0.0942 'International Tables Vol C Tables 4.2.6.8 and 6.1.1.4'
Au Au -2.0133 8.8022 'International Tables Vol C Tables 4.2.6.8 and 6.1.1.4'
Cl Cl 0.1484 0.1585 'International Tables Vol C Tables 4.2.6.8 and 6.1.1.4'

loop_
_geom_angle_atom_site_label_1
_geom_angle_atom_site_label_2
_geom_angle_atom_site_label_3
_geom_angle
_geom_angle_site_symmetry_3
Cl1 C1S Cl1 100.9(8) 3_565
C1S Cl1 C1S 79.1(8) 3_565
C1 Au1 P1 177.11(16) .
C1B P1 C1A 106.3(3) .
C1B P1 C1C 103.1(3) .
C1A P1 C1C 106.9(3) .
C1B P1 Au1 113.9(2) .
C1A P1 Au1 113.55(19) .
C1C P1 Au1 112.2(2) .
C2 C1 C11 118.2(5) .
C2 C1 Au1 120.4(4) .
C11 C1 Au1 121.1(4) .
C3 C2 C1 122.3(6) .
C2 C3 C12 119.9(6) .
C5 C4 C12 121.5(6) .
C4 C5 C13 122.5(6) .
C7 C6 C13 121.2(7) .
C8 C7 C6 121.2(7) .
C7 C8 C14 120.0(7) .
C10 C9 C14 121.2(6) .
C9 C10 C11 123.4(6) .
C1 C11 C15 119.4(5) .
C1 C11 C10 123.3(5) .
C15 C11 C10 117.3(5) .
C3 C12 C15 119.7(6) .
C3 C12 C4 122.0(6) .
C15 C12 C4 118.3(6) .
C6 C13 C5 123.8(7) .
C6 C13 C16 118.5(7) .
C5 C13 C16 117.6(6) .
C8 C14 C16 119.7(6) .
C8 C14 C9 122.4(7) .
C16 C14 C9 117.8(5) .
C12 C15 C11 120.4(5) .
C12 C15 C16 120.1(5) .
C11 C15 C16 119.5(5) .
C14 C16 C13 119.3(6) .
C14 C16 C15 120.7(5) .
C13 C16 C15 120.0(6) .
C2A C1A C6A 119.1(6) .
C2A C1A P1 120.0(4) .
C6A C1A P1 120.3(5) .
C1A C2A C3A 121.5(6) .
C4A C3A C2A 118.6(7) .
C3A C4A C5A 120.7(7) .
C4A C5A C6A 120.1(7) .
C1A C6A C5A 119.9(7) .
C6B C1B C2B 118.9(5) .
C6B C1B P1 119.6(5) .
C2B C1B P1 121.3(4) .
C3B C2B C1B 119.7(6) .
C4B C3B C2B 120.0(7) .
C5B C4B C3B 119.7(7) .
C4B C5B C6B 121.5(7) .
C5B C6B C1B 120.2(7) .
C6C C1C C2C 118.8(6) .
C6C C1C P1 119.3(4) .
C2C C1C P1 121.6(5) .
C3C C2C C1C 119.3(6) .
C4C C3C C2C 119.7(6) .
C5C C4C C3C 121.7(7) .
C4C C5C C6C 119.1(6) .
C1C C6C C5C 121.4(6) .

loop_
_geom_bond_atom_site_label_1
_geom_bond_atom_site_label_2
_geom_bond_distance
_geom_bond_site_symmetry_2
C1S Cl1 1.747(12) .
C1S Cl1 1.879(15) 3_565
Cl1 C1S 1.879(15) 3_565
Au1 C1 2.053(6) .
Au1 P1 2.2943(15) .
P1 C1B 1.805(6) .
P1 C1A 1.816(6) .
P1 C1C 1.817(6) .
C1 C2 1.398(8) .
C1 C11 1.409(8) .
C2 C3 1.385(9) .
C3 C12 1.389(9) .
C4 C5 1.339(10) .
C4 C12 1.446(9) .
C5 C13 1.424(10) .
C6 C7 1.378(12) .
C6 C13 1.395(10) .
C7 C8 1.367(11) .
C8 C14 1.404(9) .
C9 C10 1.338(9) .
C9 C14 1.439(10) .
C10 C11 1.431(9) .
C11 C15 1.427(8) .
C12 C15 1.396(8) .
C13 C16 1.426(9) .
C14 C16 1.416(9) .
C15 C16 1.446(8) .
C1A C2A 1.373(9) .
C1A C6A 1.378(8) .
C2A C3A 1.394(9) .
C3A C4A 1.372(11) .
C4A C5A 1.373(11) .
C5A C6A 1.391(9) .
C1B C6B 1.387(8) .
C1B C2B 1.393(9) .
C2B C3B 1.390(10) .
C3B C4B 1.380(11) .
C4B C5B 1.357(12) .
C5B C6B 1.365(10) .
C1C C6C 1.368(8) .
C1C C2C 1.402(8) .
C2C C3C 1.400(9) .
C3C C4C 1.366(10) .
C4C C5C 1.351(10) .
C5C C6C 1.391(9) .
